data_7104250
loop_
_publ_author_name
'Philippidis, Aggelos'
'Bakas, Thomas'
'Trikalitis, Pantelis N'

_publ_section_title
;
 (H2NC4H8NCH2CH2NH2)2Zn2Sn2Se7: a hybrid ternary semiconductor
 stabilized by amine molecules acting simultaneously as ligands and
 counterions.
;
_journal_issue 12
_journal_name_full 'Chemical communications (Cambridge, England)'
_journal_page_first 1556
_journal_page_last 1558
_journal_paper_doi 10.1039/b821859e
_journal_volume 34
_journal_year 2009
_chemical_formula_sum 'C12 H32 N6 Se7 Sn2 Zn2'
_chemical_formula_weight 1181.28
_chemical_name_systematic
;
?
;
_space_group_IT_number 4
_symmetry_cell_setting monoclinic
_symmetry_space_group_name_Hall 'P 2yb'
_symmetry_space_group_name_H-M 'P 1 21 1'
_atom_sites_solution_hydrogens geom
_atom_sites_solution_primary direct
_atom_sites_solution_secondary difmap
_audit_creation_method SHELXL-97
_cell_angle_alpha 90.00
_cell_angle_beta 110.12(3)
_cell_angle_gamma 90.00
_cell_formula_units_Z 2
_cell_length_a 13.847(3)
_cell_length_b 11.216(2)
_cell_length_c 10.447(2)
_cell_measurement_reflns_used 5084
_cell_measurement_temperature 298(2)
_cell_measurement_theta_max 32.4
_cell_measurement_theta_min 3.55
_cell_volume 1523.5(5)
_computing_cell_refinement 'STOE X-AREA'
_computing_data_collection 'STOE X-AREA'
_computing_data_reduction 'STOE X-RED'
_computing_structure_refinement 'SHELXL-97 (Sheldrick, 1997)'
_computing_structure_solution 'SHELXS-97 (Sheldrick, 1990)'
_diffrn_ambient_temperature 298(2)
_diffrn_measured_fraction_theta_full 0.966
_diffrn_measured_fraction_theta_max 0.966
_diffrn_measurement_device_type 'STOE IPDS 2'
_diffrn_measurement_method 'rotation method'
_diffrn_radiation_monochromator graphite
_diffrn_radiation_source 'fine-focus sealed tube'
_diffrn_radiation_type MoK\a
_diffrn_radiation_wavelength 0.71073
_diffrn_reflns_av_R_equivalents 0.1537
_diffrn_reflns_av_sigmaI/netI 0.2356
_diffrn_reflns_limit_h_max 20
_diffrn_reflns_limit_h_min -20
_diffrn_reflns_limit_k_max 16
_diffrn_reflns_limit_k_min -16
_diffrn_reflns_limit_l_max 15
_diffrn_reflns_limit_l_min -15
_diffrn_reflns_number 23628
_diffrn_reflns_theta_full 32.40
_diffrn_reflns_theta_max 32.40
_diffrn_reflns_theta_min 3.51
_exptl_absorpt_coefficient_mu 11.551
_exptl_absorpt_correction_T_max 0.3322
_exptl_absorpt_correction_T_min 0.0648
_exptl_absorpt_correction_type integration
_exptl_crystal_colour yellow
_exptl_crystal_density_diffrn 2.575
_exptl_crystal_density_method 'not measured'
_exptl_crystal_description plate
_exptl_crystal_F_000 1088
_exptl_crystal_size_max 0.1
_exptl_crystal_size_mid 0.1
_exptl_crystal_size_min 0.05
_refine_diff_density_max 2.040
_refine_diff_density_min -2.680
_refine_diff_density_rms 0.318
_refine_ls_abs_structure_details 'Flack H D (1983), Acta Cryst. A39, 876-881'
_refine_ls_abs_structure_Flack 0.04(2)
_refine_ls_extinction_method none
_refine_ls_goodness_of_fit_ref 0.928
_refine_ls_hydrogen_treatment constr
_refine_ls_matrix_type full
_refine_ls_number_parameters 262
_refine_ls_number_reflns 10094
_refine_ls_number_restraints 20
_refine_ls_restrained_S_all 0.927
_refine_ls_R_factor_all 0.1701
_refine_ls_R_factor_gt 0.0832
_refine_ls_shift/su_max 0.006
_refine_ls_shift/su_mean 0.001
_refine_ls_structure_factor_coef Fsqd
_refine_ls_weighting_details 'calc w=1/[\s^2^(Fo^2^)+(0.0447P)^2^+0.0000P] where P=(Fo^2^+2Fc^2^)/3'
_refine_ls_weighting_scheme calc
_refine_ls_wR_factor_gt 0.1331
_refine_ls_wR_factor_ref 0.1579
_reflns_number_gt 5168
_reflns_number_total 10094
_reflns_threshold_expression >2sigma(I)
_cod_data_source_file b821859e.txt
_cod_data_source_block (AEP)2Zn2Sn2Se7
_cod_original_sg_symbol_H-M 'P 21'
_cod_database_code 7104250

loop_
_symmetry_equiv_pos_as_xyz
'x, y, z'
'-x, y+1/2, -z'

loop_
_atom_site_label
_atom_site_type_symbol
_atom_site_fract_x
_atom_site_fract_y
_atom_site_fract_z
_atom_site_U_iso_or_equiv
_atom_site_adp_type
_atom_site_occupancy
_atom_site_symmetry_multiplicity
_atom_site_calc_flag
_atom_site_refinement_flags
_atom_site_disorder_assembly
_atom_site_disorder_group
Sn1 Sn 0.30574(5) 0.26123(6) 0.94674(8) 0.01839(17) Uani 1 1 d . . .
Sn2 Sn 0.83375(5) 0.45235(6) 1.04671(8) 0.01900(17) Uani 1 1 d . . .
Zn1 Zn 1.05510(9) 0.25821(13) 1.03025(15) 0.0255(3) Uani 1 1 d . . .
Zn2 Zn 0.53988(9) 0.46258(12) 0.93237(14) 0.0238(3) Uani 1 1 d . . .
Se1 Se 0.67785(9) 0.32874(10) 0.93058(14) 0.0290(3) Uani 1 1 d . . .
Se2 Se 0.97204(8) 0.31819(11) 1.19398(13) 0.0264(3) Uani 1 1 d . . .
Se3 Se 0.36883(8) 0.38676(10) 0.79057(12) 0.0238(3) Uani 1 1 d . . .
Se4 Se 0.90606(9) 0.55256(10) 0.88410(14) 0.0285(3) Uani 1 1 d . . .
Se5 Se 0.19915(9) 0.09984(10) 0.78299(14) 0.0257(3) Uani 1 1 d . . .
Se6 Se 0.45255(9) 0.17183(10) 1.14077(13) 0.0247(3) Uani 1 1 d . . .
Se7 Se 0.19612(9) 0.39006(11) 1.03486(17) 0.0425(4) Uani 1 1 d . . .
N1 N 0.5394(6) 0.4716(8) 1.1322(10) 0.021(2) Uani 1 1 d . . .
H1NA H 0.5256 0.3986 1.1574 0.025 Uiso 1 1 calc R . .
H1NB H 0.6026 0.4924 1.1880 0.025 Uiso 1 1 calc R . .
C2 C 0.4485(10) 0.5378(16) 1.2882(15) 0.046(4) Uani 1 1 d . . .
H2A H 0.3979 0.5936 1.2977 0.056 Uiso 1 1 calc R . .
H2B H 0.4240 0.4575 1.2931 0.056 Uiso 1 1 calc R . .
N2 N 0.4527(7) 0.0566(9) 0.6026(11) 0.028(2) Uani 1 1 d . . .
C3 C 0.4378(13) -0.0215(13) 1.4881(18) 0.064(6) Uani 1 1 d . . .
H3A H 0.4489 -0.1036 1.5190 0.077 Uiso 1 1 calc R . .
H3B H 0.4867 -0.0022 1.4435 0.077 Uiso 1 1 calc R . .
C4 C 0.6715(11) 0.4939(13) 0.6115(18) 0.048(3) Uani 1 1 d U . .
H4A H 0.6822 0.4434 0.6905 0.058 Uiso 1 1 calc R . .
H4B H 0.7204 0.4706 0.5682 0.058 Uiso 1 1 calc R . .
N3 N 0.6882(10) 0.6201(12) 0.6544(13) 0.053(4) Uani 1 1 d . . .
H3C H 0.7547 0.6300 0.7062 0.063 Uiso 1 1 calc R . .
H3D H 0.6500 0.6368 0.7066 0.063 Uiso 1 1 calc R . .
C5 C 0.3386(14) 0.2075(14) 0.4621(19) 0.063(6) Uani 1 1 d . . .
H5A H 0.3338 0.2884 0.4274 0.076 Uiso 1 1 calc R . .
H5B H 0.2907 0.1993 0.5110 0.076 Uiso 1 1 calc R . .
C6 C 0.4455(10) 0.1833(12) 0.5559(15) 0.039(3) Uani 1 1 d U . .
H6A H 0.4627 0.2364 0.6338 0.047 Uiso 1 1 calc R . .
H6B H 0.4939 0.1972 0.5088 0.047 Uiso 1 1 calc R . .
N4 N 0.9551(8) 0.2462(10) 0.8283(10) 0.035(3) Uani 1 1 d . . .
H4C H 0.9173 0.3134 0.8081 0.043 Uiso 1 1 calc R . .
H4D H 0.9931 0.2436 0.7737 0.043 Uiso 1 1 calc R . .
C7 C 0.1133(9) 0.6467(17) 0.2035(11) 0.074(6) Uani 1 1 d D . .
H7A H 0.1405 0.6387 0.1298 0.089 Uiso 1 1 calc R . .
H7B H 0.0722 0.5762 0.2012 0.089 Uiso 1 1 calc R . .
C8 C 0.2055(9) 0.643(2) 0.3380(12) 0.073(6) Uani 1 1 d D . .
H8A H 0.2400 0.5666 0.3462 0.087 Uiso 1 1 calc R . .
H8B H 0.2542 0.7049 0.3372 0.087 Uiso 1 1 calc R . .
N5 N 0.1719(8) 0.6604(11) 0.4544(12) 0.044(3) Uani 1 1 d . . .
C9 C 0.7334(12) 0.1926(19) 1.4286(18) 0.064(6) Uani 1 1 d . . .
H9A H 0.7040 0.2652 1.4498 0.077 Uiso 1 1 calc R . .
H9B H 0.6828 0.1295 1.4141 0.077 Uiso 1 1 calc R . .
C10 C 0.7587(11) 0.2104(16) 1.3011(15) 0.051(5) Uani 1 1 d . . .
H10A H 0.6954 0.2237 1.2252 0.061 Uiso 1 1 calc R . .
H10B H 0.8009 0.2812 1.3115 0.061 Uiso 1 1 calc R . .
N6 N 0.1876(9) 0.6102(12) 0.7301(13) 0.049(4) Uani 1 1 d . . .
H6C H 0.1666 0.6316 0.7993 0.059 Uiso 1 1 calc R . .
H6D H 0.2330 0.5503 0.7603 0.059 Uiso 1 1 calc R . .
C11 C 0.9021(12) 0.0633(18) 1.380(2) 0.073(7) Uani 1 1 d . . .
H11A H 0.9613 0.1141 1.3932 0.088 Uiso 1 1 calc R . .
H11B H 0.9185 -0.0163 1.3578 0.088 Uiso 1 1 calc R . .
C12 C 0.1256(13) 0.5600(18) 0.4853(18) 0.069(6) Uani 1 1 d . . .
H12A H 0.1710 0.4927 0.4915 0.082 Uiso 1 1 calc R . .
H12B H 0.0628 0.5448 0.4093 0.082 Uiso 1 1 calc R . .
C1 C 0.4639(8) 0.5571(10) 1.1499(12) 0.020(2) Uani 1 1 d U . .
H1A H 0.3987 0.5472 1.0764 0.024 Uiso 1 1 calc R . .
H1B H 0.4878 0.6378 1.1456 0.024 Uiso 1 1 calc R . .

loop_
_atom_site_aniso_label
_atom_site_aniso_U_11
_atom_site_aniso_U_22
_atom_site_aniso_U_33
_atom_site_aniso_U_23
_atom_site_aniso_U_13
_atom_site_aniso_U_12
Sn1 0.0167(3) 0.0157(3) 0.0241(4) 0.0003(3) 0.0087(3) -0.0012(3)
Sn2 0.0172(3) 0.0146(3) 0.0267(4) -0.0003(3) 0.0094(3) 0.0010(3)
Zn1 0.0224(5) 0.0259(6) 0.0293(7) -0.0038(6) 0.0103(5) -0.0017(5)
Zn2 0.0248(5) 0.0264(6) 0.0205(7) -0.0025(6) 0.0082(5) -0.0072(5)
Se1 0.0243(5) 0.0227(5) 0.0402(7) -0.0097(5) 0.0113(5) -0.0051(4)
Se2 0.0267(5) 0.0288(5) 0.0282(6) 0.0062(5) 0.0150(4) 0.0088(5)
Se3 0.0219(4) 0.0271(5) 0.0197(6) 0.0041(5) 0.0035(4) -0.0045(4)
Se4 0.0354(6) 0.0219(5) 0.0307(7) 0.0028(5) 0.0144(5) -0.0039(5)
Se5 0.0284(5) 0.0231(5) 0.0236(6) 0.0000(5) 0.0063(5) -0.0077(4)
Se6 0.0317(5) 0.0205(5) 0.0177(6) 0.0007(5) 0.0032(5) 0.0015(4)
Se7 0.0357(5) 0.0261(6) 0.0798(10) -0.0214(6) 0.0379(6) -0.0082(5)
N1 0.015(3) 0.025(5) 0.025(5) 0.009(4) 0.010(3) 0.002(3)
C2 0.032(6) 0.076(10) 0.029(8) 0.011(8) 0.007(6) 0.001(7)
N2 0.036(5) 0.034(5) 0.019(5) 0.011(4) 0.015(4) 0.012(4)
C3 0.078(11) 0.041(8) 0.047(10) -0.012(7) -0.011(9) 0.024(7)
C4 0.051(4) 0.047(4) 0.046(4) 0.003(3) 0.015(3) 0.003(3)
N3 0.059(7) 0.070(9) 0.022(7) -0.004(6) 0.004(6) 0.005(7)
C5 0.090(12) 0.031(7) 0.051(11) -0.012(7) 0.001(9) 0.010(8)
C6 0.042(4) 0.037(4) 0.037(4) -0.006(3) 0.013(3) 0.000(3)
N4 0.052(5) 0.041(6) 0.016(5) -0.002(5) 0.015(4) -0.016(5)
C7 0.075(9) 0.101(13) 0.037(10) -0.004(9) 0.009(8) 0.058(9)
C8 0.061(8) 0.123(18) 0.049(10) -0.008(11) 0.038(8) -0.010(10)
N5 0.037(5) 0.056(7) 0.035(7) 0.024(6) 0.007(5) 0.001(5)
C9 0.040(8) 0.093(13) 0.052(11) 0.006(10) 0.005(8) 0.001(9)
C10 0.044(8) 0.076(11) 0.021(8) 0.008(7) -0.003(6) 0.003(7)
N6 0.055(6) 0.066(8) 0.027(6) 0.006(6) 0.015(5) 0.024(6)
C11 0.035(7) 0.088(13) 0.095(15) 0.020(12) 0.020(9) 0.011(8)
C12 0.051(9) 0.108(14) 0.039(10) -0.035(10) 0.006(8) 0.012(9)
C1 0.022(3) 0.022(3) 0.014(3) -0.003(3) 0.003(3) 0.001(3)

loop_
_atom_type_symbol
_atom_type_description
_atom_type_scat_dispersion_real
_atom_type_scat_dispersion_imag
_atom_type_scat_source
C C 0.0033 0.0016 'International Tables Vol C Tables 4.2.6.8 and 6.1.1.4'
N N 0.0061 0.0033 'International Tables Vol C Tables 4.2.6.8 and 6.1.1.4'
Zn Zn 0.2839 1.4301 'International Tables Vol C Tables 4.2.6.8 and 6.1.1.4'
Se Se -0.0929 2.2259 'International Tables Vol C Tables 4.2.6.8 and 6.1.1.4'
Sn Sn -0.6537 1.4246 'International Tables Vol C Tables 4.2.6.8 and 6.1.1.4'
H H 0.0000 0.0000 'International Tables Vol C Tables 4.2.6.8 and 6.1.1.4'

loop_
_geom_angle_atom_site_label_1
_geom_angle_atom_site_label_2
_geom_angle_atom_site_label_3
_geom_angle
_geom_angle_site_symmetry_1
_geom_angle_site_symmetry_3
_geom_angle_publ_flag
Se7 Sn1 Se3 107.78(5) . . ?
Se7 Sn1 Se6 110.95(6) . . ?
Se3 Sn1 Se6 112.13(5) . . ?
Se7 Sn1 Se5 111.72(5) . . ?
Se3 Sn1 Se5 102.07(5) . . ?
Se6 Sn1 Se5 111.83(5) . . ?
Se1 Sn2 Se2 108.36(5) . . ?
Se1 Sn2 Se4 113.46(6) . . ?
Se2 Sn2 Se4 106.59(5) . . ?
Se1 Sn2 Se5 111.22(5) . 2_657 ?
Se2 Sn2 Se5 103.92(5) . 2_657 ?
Se4 Sn2 Se5 112.63(5) . 2_657 ?
N4 Zn1 Se7 107.9(3) . 1_655 ?
N4 Zn1 Se2 114.4(3) . . ?
Se7 Zn1 Se2 112.54(7) 1_655 . ?
N4 Zn1 Se4 107.0(3) . 2_747 ?
Se7 Zn1 Se4 119.17(7) 1_655 2_747 ?
Se2 Zn1 Se4 95.70(7) . 2_747 ?
N1 Zn2 Se1 108.0(2) . . ?
N1 Zn2 Se3 106.4(2) . . ?
Se1 Zn2 Se3 112.08(7) . . ?
N1 Zn2 Se6 106.1(3) . 2_657 ?
Se1 Zn2 Se6 117.67(7) . 2_657 ?
Se3 Zn2 Se6 105.91(6) . 2_657 ?
Zn2 Se1 Sn2 101.72(6) . . ?
Zn1 Se2 Sn2 100.30(6) . . ?
Zn2 Se3 Sn1 106.11(6) . . ?
Zn1 Se4 Sn2 105.12(7) 2_757 . ?
Sn1 Se5 Sn2 100.90(5) . 2_647 ?
Zn2 Se6 Sn1 103.62(5) 2_647 . ?
Zn1 Se7 Sn1 103.11(6) 1_455 . ?
C1 N1 Zn2 113.7(7) . . ?
N2 C2 C1 108.4(11) 2_657 . ?
C3 N2 C2 112.8(11) 1_554 2_647 ?
C3 N2 C6 109.4(11) 1_554 . ?
C2 N2 C6 109.3(11) 2_647 . ?
N2 C3 C4 108.8(13) 1_556 2_647 ?
N3 C4 C3 109.3(12) . 2_657 ?
C4 N3 C5 114.1(12) . 2_656 ?
C6 C5 N3 108.9(13) . 2_646 ?
C5 C6 N2 109.1(11) . . ?
C7 N4 Zn1 116.2(8) 2_646 . ?
N4 C7 C8 120.6(14) 2_656 . ?
N5 C8 C7 110.8(11) . . ?
C12 N5 C8 113.0(15) . . ?
C12 N5 C9 110.5(13) . 2_657 ?
C8 N5 C9 105.8(12) . 2_657 ?
N5 C9 C10 110.4(13) 2_647 . ?
N6 C10 C9 113.1(14) 2_647 . ?
C10 N6 C11 117.6(13) 2_657 2_657 ?
N6 C11 C12 107.9(14) 2_647 2_647 ?
N5 C12 C11 117.4(15) . 2_657 ?
N1 C1 C2 110.9(10) . . ?

loop_
_geom_bond_atom_site_label_1
_geom_bond_atom_site_label_2
_geom_bond_distance
_geom_bond_site_symmetry_2
_geom_bond_publ_flag
Sn1 Se7 2.4903(16) . ?
Sn1 Se3 2.5274(15) . ?
Sn1 Se6 2.5321(16) . ?
Sn1 Se5 2.5777(15) . ?
Sn2 Se1 2.5004(14) . ?
Sn2 Se2 2.5043(14) . ?
Sn2 Se4 2.5143(17) . ?
Sn2 Se5 2.5821(16) 2_657 ?
Zn1 N4 2.092(10) . ?
Zn1 Se7 2.4367(19) 1_655 ?
Zn1 Se2 2.461(2) . ?
Zn1 Se4 2.4657(19) 2_747 ?
Zn2 N1 2.092(10) . ?
Zn2 Se1 2.4349(18) . ?
Zn2 Se3 2.4725(18) . ?
Zn2 Se6 2.4816(19) 2_657 ?
Se4 Zn1 2.4657(19) 2_757 ?
Se5 Sn2 2.5821(16) 2_647 ?
Se6 Zn2 2.4816(19) 2_647 ?
Se7 Zn1 2.4367(19) 1_455 ?
N1 C1 1.477(14) . ?
C2 N2 1.464(16) 2_657 ?
C2 C1 1.55(2) . ?
N2 C3 1.439(19) 1_554 ?
N2 C2 1.464(16) 2_647 ?
N2 C6 1.495(17) . ?
C3 N2 1.439(19) 1_556 ?
C3 C4 1.52(2) 2_647 ?
C4 N3 1.48(2) . ?
C4 C3 1.52(2) 2_657 ?
N3 C5 1.51(2) 2_656 ?
C5 C6 1.49(2) . ?
C5 N3 1.51(2) 2_646 ?
N4 C7 1.428(18) 2_646 ?
C7 N4 1.428(18) 2_656 ?
C7 C8 1.540(9) . ?
C8 N5 1.46(2) . ?
N5 C12 1.39(2) . ?
N5 C9 1.498(19) 2_657 ?
C9 N5 1.498(19) 2_647 ?
C9 C10 1.50(2) . ?
C10 N6 1.45(2) 2_647 ?
N6 C10 1.45(2) 2_657 ?
N6 C11 1.47(2) 2_657 ?
C11 N6 1.47(2) 2_647 ?
C11 C12 1.58(3) 2_647 ?
C12 C11 1.58(3) 2_657 ?
